data_2011778
loop_
_publ_author_name
'Rodrigues, V. H.'
'Paix\~ao, J. A.'
'Costa, M.M.R.R.'
'Matos Beja, A.'

_publ_section_title
;
 Betaine betainium hydrogen oxalate
;
_journal_issue 2
_journal_name_full 'Acta Crystallographica Section C'
_journal_page_first 213
_journal_page_last 215
_journal_paper_doi 10.1107/S0108270100019193
_journal_volume 57
_journal_year 2001
_chemical_formula_moiety 'C5 H12 NO2 + , C2 HO4 - , C5 H11 NO2 '
_chemical_formula_sum 'C12 H24 N2 O8'
_chemical_formula_weight 324.33
_chemical_name_common 'betaine-betainium hydrogen oxalate'
_chemical_name_systematic
;
 N,N,N-trimethylglycine-N,N,N-trimethylglycinium-hydrogenoxalate
;
_space_group_IT_number 14
_symmetry_cell_setting monoclinic
_symmetry_space_group_name_Hall '-P 2ybc'
_symmetry_space_group_name_H-M 'P 1 21/c 1'
_audit_creation_method SHELXL-97
_cell_angle_alpha 90.00
_cell_angle_beta 97.520(7)
_cell_angle_gamma 90.00
_cell_formula_units_Z 4
_cell_length_a 11.7729(7)
_cell_length_b 5.5841(4)
_cell_length_c 24.549(3)
_cell_measurement_reflns_used 25
_cell_measurement_temperature 293(2)
_cell_measurement_theta_max 15.49
_cell_measurement_theta_min 8.07
_cell_volume 1600.0(2)
_computing_cell_refinement 'CAD-4 Software'
_computing_data_collection 'CAD-4 Software (Enraf-Nonius, 1989)'
_computing_data_reduction 'HELENA (Spek, 1997)'
_computing_molecular_graphics 'ORTEPII (Johnson, 1976)'
_computing_publication_material SHELXL97
_computing_structure_refinement 'SHELXL97 (Sheldrick, 1997)'
_computing_structure_solution 'SHELXS97 (Sheldrick, 1990)'
_diffrn_ambient_temperature 293(2)
_diffrn_measured_fraction_theta_full .997
_diffrn_measured_fraction_theta_max .997
_diffrn_measurement_device_type 'Enraf-Nonius CAD-4 diffractometer'
_diffrn_measurement_method 'profile data from \w-2\q scans'
_diffrn_radiation_monochromator graphite
_diffrn_radiation_source 'fine-focus sealed tube'
_diffrn_radiation_type MoK\a
_diffrn_radiation_wavelength .71073
_diffrn_reflns_av_R_equivalents .0258
_diffrn_reflns_av_sigmaI/netI .0473
_diffrn_reflns_limit_h_max 13
_diffrn_reflns_limit_h_min -14
_diffrn_reflns_limit_k_max 7
_diffrn_reflns_limit_k_min -7
_diffrn_reflns_limit_l_max 29
_diffrn_reflns_limit_l_min 0
_diffrn_reflns_number 3044
_diffrn_reflns_theta_full 25.06
_diffrn_reflns_theta_max 25.06
_diffrn_reflns_theta_min 3.35
_diffrn_standards_decay_% 3
_diffrn_standards_interval_count 180
_diffrn_standards_number 3
_exptl_absorpt_coefficient_mu .113
_exptl_absorpt_correction_type none
_exptl_crystal_colour 'clear, colourless'
_exptl_crystal_density_diffrn 1.346
_exptl_crystal_density_method 'not measured'
_exptl_crystal_description needle
_exptl_crystal_F_000 696
_exptl_crystal_size_max .50
_exptl_crystal_size_mid .20
_exptl_crystal_size_min .15
_refine_diff_density_max .249
_refine_diff_density_min -.194
_refine_ls_extinction_coef .0094(13)
_refine_ls_extinction_method 'SHELXL97 (Sheldrick, 1997)'
_refine_ls_goodness_of_fit_ref 1.003
_refine_ls_hydrogen_treatment mixed
_refine_ls_matrix_type full
_refine_ls_number_parameters 214
_refine_ls_number_reflns 2844
_refine_ls_number_restraints 0
_refine_ls_restrained_S_all 1.003
_refine_ls_R_factor_all .1157
_refine_ls_R_factor_gt .0435
_refine_ls_shift/su_max <0.001
_refine_ls_shift/su_mean .000
_refine_ls_structure_factor_coef Fsqd
_refine_ls_weighting_details 'calc w  = 1/[\s^2^(Fo^2^)+(0.0569P)^2^+1.1216P] where P=(Fo^2^+2Fc^2^)/3'
_refine_ls_weighting_scheme calc
_refine_ls_wR_factor_ref .1368
_reflns_number_gt 1634
_reflns_number_total 2845
_reflns_threshold_expression I>2\s(I)
_cod_data_source_file sk1441.cif
_cod_data_source_block I
_cod_original_sg_symbol_H-M 'P 21/c'
_cod_database_code 2011778
_cod_database_fobs_code 2011778

loop_
_symmetry_equiv_pos_as_xyz
'x, y, z'
'-x, y+1/2, -z+1/2'
'-x, -y, -z'
'x, -y-1/2, z-1/2'

loop_
_atom_site_label
_atom_site_fract_x
_atom_site_fract_y
_atom_site_fract_z
_atom_site_U_iso_or_equiv
_atom_site_adp_type
_atom_site_calc_flag
_atom_site_refinement_flags
_atom_site_occupancy
_atom_site_disorder_assembly
_atom_site_disorder_group
_atom_site_type_symbol
O1 .31020(18) .3528(4) .47984(8) .0433(5) Uani d . 1 . . O
H1 .301(3) .210(7) .4930(15) .084(13) Uiso d . 1 . . H
O2 .2087(2) .4521(4) .54575(11) .0736(8) Uani d . 1 . . O
O3 .3141(2) .9111(3) .51532(9) .0576(6) Uani d . 1 . . O
O4 .1981(2) .7976(4) .44145(10) .0668(7) Uani d . 1 . . O
C1 .2561(2) .5053(5) .50741(11) .0350(7) Uani d . 1 . . C
C2 .2561(2) .7623(5) .48567(12) .0375(7) Uani d . 1 . . C
O5 .6043(2) .5304(4) .30171(10) .0598(7) Uani d . 1 . . O
O6 .70907(17) .8411(4) .28151(9) .0562(6) Uani d . 1 . . O
N1 .46223(18) .8427(4) .35789(9) .0337(5) Uani d . 1 . . N
C3 .6286(2) .7434(5) .30280(12) .0412(7) Uani d . 1 . . C
C4 .5612(2) .9291(5) .33043(13) .0462(8) Uani d . 1 . . C
H4A .6140 1.0115 .3578 .055 Uiso calc R 1 . . H
H4B .5322 1.0465 .3030 .055 Uiso calc R 1 . . H
C5 .4077(3) 1.0579(5) .38008(14) .0549(9) Uani d . 1 . . C
H5A .3445 1.0081 .3984 .082 Uiso calc R 1 . . H
H5B .3805 1.1637 .3504 .082 Uiso calc R 1 . . H
H5C .4630 1.1399 .4057 .082 Uiso calc R 1 . . H
C6 .3752(3) .7167(6) .31872(13) .0531(8) Uani d . 1 . . C
H6A .4066 .5687 .3076 .080 Uiso calc R 1 . . H
H6B .3542 .8158 .2871 .080 Uiso calc R 1 . . H
H6C .3086 .6842 .3363 .080 Uiso calc R 1 . . H
C7 .5029(3) .6848(6) .40507(12) .0539(8) Uani d . 1 . . C
H7A .4383 .6235 .4208 .081 Uiso calc R 1 . . H
H7B .5510 .7748 .4323 .081 Uiso calc R 1 . . H
H7C .5458 .5539 .3926 .081 Uiso calc R 1 . . H
O7 .82646(18) .6036(4) .22578(9) .0537(6) Uani d . 1 . . O
H2 .775(3) .717(7) .2476(16) .101(14) Uiso d . 1 . . H
O8 .9044(2) .9374(4) .19865(10) .0646(7) Uani d . 1 . . O
N2 1.03564(17) .6585(4) .12911(8) .0325(5) Uani d . 1 . . N
C8 .8941(2) .7220(5) .19835(11) .0403(7) Uani d . 1 . . C
C9 .9602(2) .5504(5) .16707(11) .0391(7) Uani d . 1 . . C
H9A 1.0074 .4514 .1935 .047 Uiso calc R 1 . . H
H9B .9058 .4454 .1457 .047 Uiso calc R 1 . . H
C10 .9672(2) .8062(6) .08604(12) .0476(8) Uani d . 1 . . C
H10A .9092 .7085 .0659 .071 Uiso calc R 1 . . H
H10B 1.0167 .8693 .0614 .071 Uiso calc R 1 . . H
H10C .9317 .9360 .1031 .071 Uiso calc R 1 . . H
C11 1.0898(3) .4580(5) .10107(13) .0481(8) Uani d . 1 . . C
H11A 1.0311 .3637 .0804 .072 Uiso calc R 1 . . H
H11B 1.1334 .3590 .1281 .072 Uiso calc R 1 . . H
H11C 1.1395 .5230 .0768 .072 Uiso calc R 1 . . H
C12 1.1294(2) .8038(5) .16031(12) .0465(7) Uani d . 1 . . C
H12A 1.1792 .8635 .1354 .070 Uiso calc R 1 . . H
H12B 1.1725 .7052 .1876 .070 Uiso calc R 1 . . H
H12C 1.0966 .9359 .1779 .070 Uiso calc R 1 . . H

loop_
_atom_site_aniso_label
_atom_site_aniso_U_11
_atom_site_aniso_U_22
_atom_site_aniso_U_33
_atom_site_aniso_U_12
_atom_site_aniso_U_13
_atom_site_aniso_U_23
O1 .0597(13) .0223(10) .0502(13) .0037(10) .0166(10) .0000(9)
O2 .108(2) .0390(12) .0881(18) .0062(13) .0668(16) .0116(12)
O3 .0798(16) .0252(11) .0653(15) -.0063(11) .0004(12) -.0025(11)
O4 .0741(15) .0427(13) .0759(17) -.0059(12) -.0194(13) .0165(13)
C1 .0393(15) .0244(14) .0425(16) .0001(12) .0108(13) .0009(12)
C2 .0399(15) .0247(14) .0498(18) .0014(13) .0128(14) .0004(14)
O5 .0632(14) .0375(13) .0841(17) .0008(11) .0302(12) -.0129(12)
O6 .0527(13) .0543(13) .0680(14) -.0031(11) .0320(11) -.0036(11)
N1 .0393(12) .0240(11) .0393(12) .0009(10) .0105(10) -.0015(10)
C3 .0418(16) .0394(17) .0436(16) .0023(14) .0106(13) -.0037(14)
C4 .0491(17) .0324(15) .0617(19) -.0037(14) .0250(15) -.0025(15)
C5 .063(2) .0329(16) .075(2) .0028(16) .0329(18) -.0107(16)
C6 .0436(16) .0496(19) .064(2) -.0034(15) -.0013(15) -.0091(17)
C7 .069(2) .0476(19) .0445(18) .0081(17) .0063(15) .0089(16)
O7 .0572(13) .0495(13) .0598(14) -.0031(11) .0280(11) .0016(11)
O8 .0754(16) .0337(13) .0932(18) -.0006(12) .0430(14) -.0086(12)
N2 .0339(11) .0261(11) .0382(13) -.0004(10) .0076(10) .0011(10)
C8 .0390(15) .0411(18) .0417(16) -.0017(14) .0090(13) -.0002(14)
C9 .0458(16) .0304(14) .0432(16) -.0009(13) .0137(13) .0003(13)
C10 .0498(17) .0459(18) .0463(17) .0041(15) .0025(14) .0151(15)
C11 .0521(18) .0389(16) .0569(19) .0036(15) .0207(15) -.0088(15)
C12 .0406(15) .0407(17) .0569(19) -.0081(14) .0016(14) -.0100(15)

loop_
_atom_type_symbol
_atom_type_description
_atom_type_scat_dispersion_real
_atom_type_scat_dispersion_imag
_atom_type_scat_source
C C .0033 .0016 'International Tables Vol C Tables 4.2.6.8 and 6.1.1.4'
N N .0061 .0033 'International Tables Vol C Tables 4.2.6.8 and 6.1.1.4'
O O .0106 .0060 'International Tables Vol C Tables 4.2.6.8 and 6.1.1.4'
H H .0000 .0000 'International Tables Vol C Tables 4.2.6.8 and 6.1.1.4'

loop_
_geom_angle_atom_site_label_1
_geom_angle_atom_site_label_2
_geom_angle_atom_site_label_3
_geom_angle
C1 O1 H1 108(3)
O2 C1 O1 123.8(3)
O2 C1 C2 122.0(2)
O1 C1 C2 114.1(2)
O4 C2 O3 127.7(3)
O4 C2 C1 115.9(3)
O3 C2 C1 116.5(3)
C3 O6 H2 122.5(16)
C7 N1 C6 110.4(2)
C7 N1 C5 107.6(2)
C6 N1 C5 108.8(2)
C7 N1 C4 110.6(2)
C6 N1 C4 111.8(2)
C5 N1 C4 107.5(2)
O5 C3 O6 126.6(3)
O5 C3 C4 122.6(3)
O6 C3 C4 110.7(3)
N1 C4 C3 117.6(2)
N1 C4 H4A 107.9
C3 C4 H4A 107.9
N1 C4 H4B 107.9
C3 C4 H4B 107.9
H4A C4 H4B 107.2
N1 C5 H5A 109.5
N1 C5 H5B 109.5
H5A C5 H5B 109.5
N1 C5 H5C 109.5
H5A C5 H5C 109.5
H5B C5 H5C 109.5
N1 C6 H6A 109.5
N1 C6 H6B 109.5
H6A C6 H6B 109.5
N1 C6 H6C 109.5
H6A C6 H6C 109.5
H6B C6 H6C 109.5
N1 C7 H7A 109.5
N1 C7 H7B 109.5
H7A C7 H7B 109.5
N1 C7 H7C 109.5
H7A C7 H7C 109.5
H7B C7 H7C 109.5
C8 O7 H2 113(2)
C10 N2 C9 110.8(2)
C10 N2 C12 110.9(2)
C9 N2 C12 111.0(2)
C10 N2 C11 108.1(2)
C9 N2 C11 107.9(2)
C12 N2 C11 108.1(2)
O8 C8 O7 125.1(3)
O8 C8 C9 125.3(3)
O7 C8 C9 109.6(3)
N2 C9 C8 116.7(2)
N2 C9 H9A 108.1
C8 C9 H9A 108.1
N2 C9 H9B 108.1
C8 C9 H9B 108.1
H9A C9 H9B 107.3
N2 C10 H10A 109.5
N2 C10 H10B 109.5
H10A C10 H10B 109.5
N2 C10 H10C 109.5
H10A C10 H10C 109.5
H10B C10 H10C 109.5
N2 C11 H11A 109.5
N2 C11 H11B 109.5
H11A C11 H11B 109.5
N2 C11 H11C 109.5
H11A C11 H11C 109.5
H11B C11 H11C 109.5
N2 C12 H12A 109.5
N2 C12 H12B 109.5
H12A C12 H12B 109.5
N2 C12 H12C 109.5
H12A C12 H12C 109.5
H12B C12 H12C 109.5

loop_
_geom_bond_atom_site_label_1
_geom_bond_atom_site_label_2
_geom_bond_site_symmetry_2
_geom_bond_distance
_geom_bond_publ_flag
O1 C1 . 1.304(3) yes
O1 H1 . .87(4) ?
O2 C1 . 1.193(3) yes
O3 C2 . 1.248(3) yes
O4 C2 . 1.220(3) yes
C1 C2 . 1.531(4) yes
O5 C3 . 1.223(3) yes
O6 C3 . 1.264(3) yes
O6 H2 . 1.39(4) ?
N1 C7 . 1.484(4) ?
N1 C6 . 1.487(4) ?
N1 C5 . 1.498(3) ?
N1 C4 . 1.500(3) ?
C3 C4 . 1.519(4) ?
C4 H4A . .9700 ?
C4 H4B . .9700 ?
C5 H5A . .9600 ?
C5 H5B . .9600 ?
C5 H5C . .9600 ?
C6 H6A . .9600 ?
C6 H6B . .9600 ?
C6 H6C . .9600 ?
C7 H7A . .9600 ?
C7 H7B . .9600 ?
C7 H7C . .9600 ?
O7 C8 . 1.290(3) yes
O7 H2 . 1.07(4) ?
O8 C8 . 1.209(3) yes
N2 C10 . 1.491(3) ?
N2 C9 . 1.497(3) ?
N2 C12 . 1.497(3) ?
N2 C11 . 1.499(3) ?
C8 C9 . 1.507(4) ?
C9 H9A . .9700 ?
C9 H9B . .9700 ?
C10 H10A . .9600 ?
C10 H10B . .9600 ?
C10 H10C . .9600 ?
C11 H11A . .9600 ?
C11 H11B . .9600 ?
C11 H11C . .9600 ?
C12 H12A . .9600 ?
C12 H12B . .9600 ?
C12 H12C . .9600 ?

loop_
_geom_hbond_atom_site_label_D
_geom_hbond_atom_site_label_H
_geom_hbond_atom_site_label_A
_geom_hbond_site_symmetry_A
_geom_hbond_distance_DH
_geom_hbond_distance_HA
_geom_hbond_distance_DA
_geom_hbond_angle_DHA
O1 H1 O3 1_545 .87(4) 1.76(4) 2.614(3) 167(4)
O7 H2 O6 . 1.07(4) 1.39(4) 2.457(3) 172(4)
C5 H5A O4 . .96 2.44 3.383(4) 168.0
C6 H6A O5 . .96 2.36 2.971(4) 121.0
C6 H6B O5 2_655 .96 2.59 3.472(4) 153.1
C7 H7B O3 3_676 .96 2.59 3.528(4) 165.3
C7 H7C O5 . .96 2.42 3.066(4) 124.0
C9 H9B O4 2_645 .97 2.46 3.356(4) 152.8
C10 H10B O2 4_675 .96 2.55 3.409(4) 149.7
C10 H10C O8 . .96 2.41 3.043(4) 123.3
C12 H12A O2 4_675 .96 2.50 3.366(4) 150.7
C12 H12B O6 2_745 .96 2.53 3.409(4) 153.1
C12 H12C O8 . .96 2.38 3.019(4) 123.2

loop_
_geom_torsion_atom_site_label_1
_geom_torsion_atom_site_label_2
_geom_torsion_atom_site_label_3
_geom_torsion_atom_site_label_4
_geom_torsion
_geom_torsion_publ_flag
O2 C1 C2 O4 -108.8(3) ?
O1 C1 C2 O4 70.1(4) yes
O2 C1 C2 O3 70.5(4) ?
O1 C1 C2 O3 -110.6(3) ?
C7 N1 C4 C3 64.7(3) ?
C6 N1 C4 C3 -58.7(3) ?
C5 N1 C4 C3 -178.1(3) yes
O5 C3 C4 N1 .9(5) yes
O6 C3 C4 N1 -180.0(3) ?
C10 N2 C9 C8 -60.0(3) ?
C12 N2 C9 C8 63.6(3) ?
C11 N2 C9 C8 -178.2(2) yes
O8 C8 C9 N2 -6.5(5) yes
O7 C8 C9 N2 174.9(2) ?

loop_
_cod_related_entry_id
_cod_related_entry_database
_cod_related_entry_code
1 ChemSpider 21135351
